data_4128780
loop_
_publ_author_name
'Lundrigan, Travis'
'Welsh, Erin N.'
'Hynes, Toren'
'Tien, Chieh-Hung'
'Adams, Matt R.'
'Roy, Kayelani R.'
'Robertson, Katherine N.'
'Speed, Alexander W. H.'

_publ_section_title
;
 Enantioselective Imine Reduction Catalyzed by Phosphenium Ions.
;
_journal_issue 36
_journal_name_full 'Journal of the American Chemical Society'
_journal_page_first 14083
_journal_page_last 14088
_journal_paper_doi 10.1021/jacs.9b07293
_journal_volume 141
_journal_year 2019
_chemical_absolute_configuration ad
_chemical_formula_moiety 'C22 H20 N2 P S2, C F3 O3 S'
_chemical_formula_sum 'C23 H20 F3 N2 O3 P S3'
_chemical_formula_weight 556.56
_space_group_crystal_system orthorhombic
_space_group_IT_number 19
_space_group_name_Hall 'P 2ac 2ab'
_space_group_name_H-M_alt 'P 21 21 21'
_atom_sites_solution_hydrogens geom
_atom_sites_solution_primary 'dual space'
_audit_creation_method SHELXL-2018/1
_cell_angle_alpha 90
_cell_angle_beta 90
_cell_angle_gamma 90
_cell_formula_units_Z 4
_cell_length_a 7.8209(12)
_cell_length_b 14.103(2)
_cell_length_c 22.253(3)
_cell_measurement_reflns_used 9847
_cell_measurement_temperature 125(2)
_cell_measurement_theta_max 28.61
_cell_measurement_theta_min 2.33
_cell_volume 2454.5(6)
_computing_cell_refinement 'Bruker SAINT'
_computing_data_collection 'Bruker APEX2'
_computing_data_reduction 'Bruker SAINT'
_computing_structure_refinement 'SHELXL-2018/1 (Sheldrick, 2018)'
_computing_structure_solution 'SHELXT-2014 (Sheldrick, 2014)'
_diffrn_ambient_temperature 125(2)
_diffrn_measured_fraction_theta_full 1.000
_diffrn_measured_fraction_theta_max 0.966
_diffrn_measurement_device_type 'Bruker APEX-II CCD'
_diffrn_measurement_method '\f and \w scans'
_diffrn_radiation_monochromator graphite
_diffrn_radiation_source 'sealed tube'
_diffrn_radiation_type MoK\a
_diffrn_radiation_wavelength 0.71073
_diffrn_reflns_av_R_equivalents 0.0327
_diffrn_reflns_av_unetI/netI 0.0276
_diffrn_reflns_Laue_measured_fraction_full 1.000
_diffrn_reflns_Laue_measured_fraction_max 0.966
_diffrn_reflns_limit_h_max 10
_diffrn_reflns_limit_h_min -10
_diffrn_reflns_limit_k_max 18
_diffrn_reflns_limit_k_min -18
_diffrn_reflns_limit_l_max 29
_diffrn_reflns_limit_l_min -29
_diffrn_reflns_number 29944
_diffrn_reflns_point_group_measured_fraction_full 1.000
_diffrn_reflns_point_group_measured_fraction_max 0.948
_diffrn_reflns_theta_full 25.242
_diffrn_reflns_theta_max 28.953
_diffrn_reflns_theta_min 1.710
_exptl_absorpt_coefficient_mu 0.420
_exptl_absorpt_correction_T_max 0.7458
_exptl_absorpt_correction_T_min 0.6831
_exptl_absorpt_correction_type multi-scan
_exptl_absorpt_process_details 'SADABS; Bruker 2009'
_exptl_crystal_colour colourless
_exptl_crystal_density_diffrn 1.506
_exptl_crystal_description block
_exptl_crystal_F_000 1144
_exptl_crystal_size_max 0.275
_exptl_crystal_size_mid 0.250
_exptl_crystal_size_min 0.225
_refine_diff_density_max 0.453
_refine_diff_density_min -0.240
_refine_diff_density_rms 0.051
_refine_ls_abs_structure_details
;
 Flack x determined using 2246 quotients [(I+)-(I-)]/[(I+)+(I-)]
 (Parsons, Flack and Wagner, Acta Cryst. B69 (2013) 249-259).
;
_refine_ls_abs_structure_Flack -0.01(2)
_refine_ls_extinction_method none
_refine_ls_goodness_of_fit_ref 1.024
_refine_ls_hydrogen_treatment constr
_refine_ls_matrix_type full
_refine_ls_number_parameters 318
_refine_ls_number_reflns 6158
_refine_ls_number_restraints 0
_refine_ls_restrained_S_all 1.024
_refine_ls_R_factor_all 0.0348
_refine_ls_R_factor_gt 0.0300
_refine_ls_shift/su_max 0.001
_refine_ls_shift/su_mean 0.000
_refine_ls_structure_factor_coef Fsqd
_refine_ls_weighting_details 'w=1/[\s^2^(Fo^2^)+(0.0456P)^2^+0.0933P] where P=(Fo^2^+2Fc^2^)/3'
_refine_ls_weighting_scheme calc
_refine_ls_wR_factor_gt 0.0707
_refine_ls_wR_factor_ref 0.0731
_reflns_Friedel_coverage 0.738
_reflns_Friedel_fraction_full 1.000
_reflns_Friedel_fraction_max 0.925
_reflns_number_gt 5631
_reflns_number_total 6158
_reflns_threshold_expression 'I > 2\s(I)'
_cod_data_source_file ja9b07293_si_002.cif
_cod_data_source_block AS008
_cod_original_cell_volume 2454.4(7)
_cod_database_code 4128780
_shelx_shelxl_version_number 2018/1
_shelx_space_group_comment
;
The symmetry employed for this shelxl refinement is uniquely defined
by the following loop, which should always be used as a source of
symmetry information in preference to the above space-group names.
They are only intended as comments.
;
_shelx_estimated_absorpt_t_min 0.893
_shelx_estimated_absorpt_t_max 0.912

loop_
_space_group_symop_operation_xyz
'x, y, z'
'-x+1/2, -y, z+1/2'
'-x, y+1/2, -z+1/2'
'x+1/2, -y+1/2, -z'

loop_
_atom_site_label
_atom_site_type_symbol
_atom_site_fract_x
_atom_site_fract_y
_atom_site_fract_z
_atom_site_U_iso_or_equiv
_atom_site_adp_type
_atom_site_occupancy
_atom_site_site_symmetry_order
_atom_site_calc_flag
_atom_site_refinement_flags_posn
_atom_site_refinement_flags_adp
S1 S 1.16687(8) 0.47760(5) 0.26266(3) 0.02914(14) Uani 1 1 d . .
S2 S 0.02204(8) 0.73486(4) 0.27347(3) 0.03293(15) Uani 1 1 d . .
S3 S 0.27848(7) 0.53489(4) 0.50747(2) 0.02316(12) Uani 1 1 d . .
P1 P 0.49100(8) 0.60558(4) 0.36357(3) 0.02140(13) Uani 1 1 d . .
F1 F 0.4124(2) 0.36823(11) 0.53262(7) 0.0384(4) Uani 1 1 d . .
F2 F 0.3712(2) 0.39349(12) 0.43811(7) 0.0420(4) Uani 1 1 d . .
F3 F 0.1589(2) 0.36136(11) 0.49603(8) 0.0428(4) Uani 1 1 d . .
O1 O 0.1718(2) 0.56513(12) 0.45798(7) 0.0293(4) Uani 1 1 d . .
O2 O 0.1972(2) 0.53753(14) 0.56541(8) 0.0363(4) Uani 1 1 d . .
O3 O 0.4507(2) 0.57031(14) 0.50592(9) 0.0368(4) Uani 1 1 d . .
N1 N 0.6871(2) 0.56917(13) 0.38065(8) 0.0191(4) Uani 1 1 d . .
N2 N 0.5440(2) 0.71482(13) 0.38464(8) 0.0188(4) Uani 1 1 d . .
C1 C 0.7909(3) 0.63875(16) 0.40326(10) 0.0229(5) Uani 1 1 d . .
H1 H 0.905781 0.629128 0.415689 0.027 Uiso 1 1 calc R U
C2 C 0.7084(3) 0.72300(17) 0.40559(10) 0.0227(5) Uani 1 1 d . .
H2 H 0.757799 0.780281 0.419858 0.027 Uiso 1 1 calc R U
C3 C 0.7480(3) 0.47024(16) 0.36973(9) 0.0197(4) Uani 1 1 d . .
H3 H 0.648531 0.432062 0.355215 0.024 Uiso 1 1 calc R U
C4 C 0.8084(3) 0.42746(17) 0.42888(11) 0.0270(5) Uani 1 1 d . .
H4A H 0.901972 0.465821 0.445217 0.041 Uiso 1 1 calc R U
H4B H 0.848771 0.362591 0.421930 0.041 Uiso 1 1 calc R U
H4C H 0.713313 0.426424 0.457551 0.041 Uiso 1 1 calc R U
C5 C 0.8794(3) 0.47292(16) 0.32011(10) 0.0202(4) Uani 1 1 d . .
C6 C 1.0506(3) 0.46455(18) 0.32828(11) 0.0249(5) Uani 1 1 d . .
H6 H 1.101661 0.452685 0.366284 0.030 Uiso 1 1 calc R U
C7 C 0.9815(3) 0.49539(15) 0.22125(10) 0.0237(5) Uani 1 1 d . .
C8 C 0.8357(3) 0.49071(15) 0.25809(10) 0.0206(4) Uani 1 1 d . .
C9 C 0.6745(3) 0.50352(15) 0.23100(11) 0.0224(4) Uani 1 1 d . .
H9 H 0.573243 0.499173 0.254412 0.027 Uiso 1 1 calc R U
C10 C 0.6646(3) 0.52250(16) 0.17001(11) 0.0281(5) Uani 1 1 d . .
H10 H 0.556159 0.532643 0.151891 0.034 Uiso 1 1 calc R U
C11 C 0.8128(4) 0.52688(18) 0.13480(11) 0.0327(6) Uani 1 1 d . .
H11 H 0.803318 0.539823 0.093038 0.039 Uiso 1 1 calc R U
C12 C 0.9716(4) 0.51283(16) 0.15952(11) 0.0300(5) Uani 1 1 d . .
H12 H 1.071787 0.514891 0.135403 0.036 Uiso 1 1 calc R U
C13 C 0.4233(3) 0.79709(16) 0.38139(10) 0.0209(5) Uani 1 1 d . .
H13 H 0.490062 0.855009 0.370407 0.025 Uiso 1 1 calc R U
C14 C 0.3432(3) 0.81292(17) 0.44274(11) 0.0264(5) Uani 1 1 d . .
H14A H 0.279538 0.756129 0.454690 0.040 Uiso 1 1 calc R U
H14B H 0.265212 0.867208 0.440871 0.040 Uiso 1 1 calc R U
H14C H 0.433358 0.825638 0.472264 0.040 Uiso 1 1 calc R U
C15 C 0.2991(3) 0.77647(16) 0.33152(10) 0.0213(4) Uani 1 1 d . .
C16 C 0.1281(3) 0.76419(17) 0.33868(12) 0.0266(5) Uani 1 1 d . .
H16 H 0.072005 0.771159 0.376292 0.032 Uiso 1 1 calc R U
C17 C 0.2110(3) 0.73872(16) 0.23274(11) 0.0271(5) Uani 1 1 d . .
C18 C 0.3509(3) 0.76311(15) 0.26967(10) 0.0225(4) Uani 1 1 d . .
C19 C 0.5131(3) 0.77170(16) 0.24376(10) 0.0258(5) Uani 1 1 d . .
H19 H 0.608435 0.789035 0.267829 0.031 Uiso 1 1 calc R U
C20 C 0.5342(4) 0.75491(17) 0.18303(11) 0.0324(6) Uani 1 1 d . .
H20 H 0.644276 0.760900 0.165357 0.039 Uiso 1 1 calc R U
C21 C 0.3938(4) 0.72905(19) 0.14737(11) 0.0381(7) Uani 1 1 d . .
H21 H 0.410545 0.717009 0.105783 0.046 Uiso 1 1 calc R U
C22 C 0.2330(4) 0.72079(17) 0.17128(12) 0.0343(6) Uani 1 1 d . .
H22 H 0.138714 0.703311 0.146768 0.041 Uiso 1 1 calc R U
C23 C 0.3059(3) 0.40796(18) 0.49326(11) 0.0271(5) Uani 1 1 d . .

loop_
_atom_site_aniso_label
_atom_site_aniso_U_11
_atom_site_aniso_U_22
_atom_site_aniso_U_33
_atom_site_aniso_U_23
_atom_site_aniso_U_13
_atom_site_aniso_U_12
S1 0.0198(3) 0.0339(3) 0.0337(3) -0.0077(3) 0.0037(2) 0.0000(2)
S2 0.0240(3) 0.0284(3) 0.0464(4) -0.0017(3) -0.0117(3) -0.0023(2)
S3 0.0245(3) 0.0254(3) 0.0196(3) -0.0014(2) -0.0031(2) 0.0025(2)
P1 0.0189(3) 0.0216(3) 0.0237(3) -0.0014(2) -0.0018(2) 0.0005(2)
F1 0.0441(9) 0.0363(9) 0.0348(8) 0.0032(7) -0.0119(7) 0.0131(7)
F2 0.0551(10) 0.0443(9) 0.0265(8) -0.0108(7) 0.0017(7) 0.0135(8)
F3 0.0397(9) 0.0322(8) 0.0565(11) 0.0065(7) -0.0090(8) -0.0072(7)
O1 0.0311(9) 0.0307(9) 0.0262(9) 0.0041(7) -0.0079(7) 0.0022(8)
O2 0.0413(11) 0.0446(11) 0.0229(9) -0.0030(8) 0.0035(8) 0.0139(9)
O3 0.0314(10) 0.0406(11) 0.0384(11) 0.0022(8) -0.0086(8) -0.0055(8)
N1 0.0178(9) 0.0224(9) 0.0171(8) -0.0010(7) 0.0003(7) 0.0012(7)
N2 0.0208(9) 0.0200(9) 0.0158(8) -0.0010(7) 0.0003(7) 0.0011(7)
C1 0.0193(11) 0.0280(11) 0.0213(11) -0.0033(9) -0.0029(9) -0.0004(9)
C2 0.0201(11) 0.0250(11) 0.0232(11) -0.0043(9) -0.0025(9) -0.0037(9)
C3 0.0189(10) 0.0208(10) 0.0196(10) 0.0001(8) -0.0018(8) 0.0007(9)
C4 0.0288(13) 0.0282(12) 0.0241(12) 0.0041(9) -0.0040(10) 0.0012(10)
C5 0.0203(11) 0.0163(10) 0.0240(11) -0.0034(9) 0.0006(8) 0.0003(9)
C6 0.0223(11) 0.0268(11) 0.0257(11) -0.0040(10) -0.0015(9) 0.0024(9)
C7 0.0251(11) 0.0199(10) 0.0260(11) -0.0041(9) 0.0019(9) -0.0006(9)
C8 0.0234(10) 0.0156(10) 0.0227(11) -0.0027(8) 0.0011(9) -0.0004(8)
C9 0.0243(11) 0.0185(10) 0.0245(11) -0.0036(9) -0.0014(9) 0.0028(9)
C10 0.0352(13) 0.0207(11) 0.0284(12) -0.0029(9) -0.0080(10) 0.0043(10)
C11 0.0531(16) 0.0243(11) 0.0208(11) -0.0010(10) -0.0006(11) -0.0020(12)
C12 0.0422(15) 0.0230(12) 0.0247(11) -0.0033(9) 0.0094(11) -0.0036(11)
C13 0.0222(11) 0.0199(11) 0.0206(11) -0.0014(8) 0.0000(9) 0.0021(8)
C14 0.0272(12) 0.0287(12) 0.0232(11) -0.0019(9) 0.0024(10) 0.0054(10)
C15 0.0226(11) 0.0175(10) 0.0237(11) 0.0001(8) -0.0015(9) 0.0020(9)
C16 0.0235(11) 0.0228(11) 0.0335(13) -0.0017(10) -0.0016(10) 0.0010(9)
C17 0.0327(12) 0.0184(10) 0.0303(12) 0.0019(10) -0.0100(10) -0.0009(9)
C18 0.0280(11) 0.0151(10) 0.0243(11) 0.0004(9) -0.0046(10) 0.0009(9)
C19 0.0312(12) 0.0227(10) 0.0235(11) 0.0014(9) -0.0011(10) 0.0022(10)
C20 0.0457(16) 0.0268(12) 0.0245(12) 0.0039(10) 0.0047(11) 0.0030(11)
C21 0.068(2) 0.0252(13) 0.0212(12) 0.0000(10) -0.0069(12) 0.0027(13)
C22 0.0529(17) 0.0199(11) 0.0299(13) 0.0005(10) -0.0186(12) -0.0011(11)
C23 0.0302(12) 0.0282(12) 0.0231(11) -0.0001(9) -0.0032(9) 0.0040(10)

loop_
_atom_type_symbol
_atom_type_description
_atom_type_scat_dispersion_real
_atom_type_scat_dispersion_imag
_atom_type_scat_source
C C 0.0033 0.0016 'International Tables Vol C Tables 4.2.6.8 and 6.1.1.4'
H H 0.0000 0.0000 'International Tables Vol C Tables 4.2.6.8 and 6.1.1.4'
F F 0.0171 0.0103 'International Tables Vol C Tables 4.2.6.8 and 6.1.1.4'
N N 0.0061 0.0033 'International Tables Vol C Tables 4.2.6.8 and 6.1.1.4'
O O 0.0106 0.0060 'International Tables Vol C Tables 4.2.6.8 and 6.1.1.4'
P P 0.1023 0.0942 'International Tables Vol C Tables 4.2.6.8 and 6.1.1.4'
S S 0.1246 0.1234 'International Tables Vol C Tables 4.2.6.8 and 6.1.1.4'

loop_
_geom_angle_atom_site_label_1
_geom_angle_atom_site_label_2
_geom_angle_atom_site_label_3
_geom_angle
C6 S1 C7 91.41(11)
C16 S2 C17 91.28(12)
O3 S3 O2 115.28(12)
O3 S3 O1 114.83(11)
O2 S3 O1 114.85(11)
O3 S3 C23 103.06(12)
O2 S3 C23 103.41(12)
O1 S3 C23 102.98(11)
N1 P1 N2 89.52(9)
C1 N1 C3 122.68(18)
C1 N1 P1 114.18(16)
C3 N1 P1 123.08(15)
C2 N2 C13 122.81(19)
C2 N2 P1 114.03(16)
C13 N2 P1 123.15(15)
C2 C1 N1 111.2(2)
C2 C1 H1 124.4
N1 C1 H1 124.4
C1 C2 N2 111.1(2)
C1 C2 H2 124.5
N2 C2 H2 124.5
N1 C3 C5 108.23(17)
N1 C3 C4 109.17(18)
C5 C3 C4 115.55(19)
N1 C3 H3 107.9
C5 C3 H3 107.9
C4 C3 H3 107.9
C3 C4 H4A 109.5
C3 C4 H4B 109.5
H4A C4 H4B 109.5
C3 C4 H4C 109.5
H4A C4 H4C 109.5
H4B C4 H4C 109.5
C6 C5 C8 112.2(2)
C6 C5 C3 124.9(2)
C8 C5 C3 122.85(19)
C5 C6 S1 113.35(19)
C5 C6 H6 123.3
S1 C6 H6 123.3
C12 C7 C8 122.4(2)
C12 C7 S1 126.4(2)
C8 C7 S1 111.17(17)
C7 C8 C9 118.0(2)
C7 C8 C5 111.9(2)
C9 C8 C5 130.0(2)
C10 C9 C8 119.6(2)
C10 C9 H9 120.2
C8 C9 H9 120.2
C9 C10 C11 120.7(2)
C9 C10 H10 119.7
C11 C10 H10 119.7
C12 C11 C10 121.2(2)
C12 C11 H11 119.4
C10 C11 H11 119.4
C11 C12 C7 118.0(2)
C11 C12 H12 121.0
C7 C12 H12 121.0
N2 C13 C15 107.04(17)
N2 C13 C14 109.30(18)
C15 C13 C14 115.22(19)
N2 C13 H13 108.4
C15 C13 H13 108.4
C14 C13 H13 108.4
C13 C14 H14A 109.5
C13 C14 H14B 109.5
H14A C14 H14B 109.5
C13 C14 H14C 109.5
H14A C14 H14C 109.5
H14B C14 H14C 109.5
C16 C15 C18 111.8(2)
C16 C15 C13 125.0(2)
C18 C15 C13 123.1(2)
C15 C16 S2 114.0(2)
C15 C16 H16 123.0
S2 C16 H16 123.0
C22 C17 C18 121.1(2)
C22 C17 S2 127.5(2)
C18 C17 S2 111.36(18)
C19 C18 C17 119.0(2)
C19 C18 C15 129.4(2)
C17 C18 C15 111.6(2)
C20 C19 C18 119.8(2)
C20 C19 H19 120.1
C18 C19 H19 120.1
C19 C20 C21 120.3(3)
C19 C20 H20 119.9
C21 C20 H20 119.9
C22 C21 C20 121.4(2)
C22 C21 H21 119.3
C20 C21 H21 119.3
C21 C22 C17 118.5(2)
C21 C22 H22 120.8
C17 C22 H22 120.8
F3 C23 F1 107.7(2)
F3 C23 F2 107.2(2)
F1 C23 F2 107.4(2)
F3 C23 S3 112.02(17)
F1 C23 S3 111.78(17)
F2 C23 S3 110.52(17)

loop_
_geom_bond_atom_site_label_1
_geom_bond_atom_site_label_2
_geom_bond_distance
S1 C6 1.730(2)
S1 C7 1.736(2)
S2 C16 1.722(3)
S2 C17 1.734(3)
S3 O3 1.4370(19)
S3 O2 1.4382(18)
S3 O1 1.4457(17)
S3 C23 1.830(3)
P1 N1 1.6615(19)
P1 N2 1.6628(19)
F1 C23 1.332(3)
F2 C23 1.345(3)
F3 C23 1.326(3)
N1 C1 1.369(3)
N1 C3 1.494(3)
N2 C2 1.373(3)
N2 C13 1.498(3)
C1 C2 1.353(3)
C1 H1 0.9500
C2 H2 0.9500
C3 C5 1.509(3)
C3 C4 1.523(3)
C3 H3 1.0000
C4 H4A 0.9800
C4 H4B 0.9800
C4 H4C 0.9800
C5 C6 1.356(3)
C5 C8 1.444(3)
C6 H6 0.9500
C7 C12 1.398(3)
C7 C8 1.406(3)
C8 C9 1.409(3)
C9 C10 1.386(3)
C9 H9 0.9500
C10 C11 1.401(4)
C10 H10 0.9500
C11 C12 1.373(4)
C11 H11 0.9500
C12 H12 0.9500
C13 C15 1.503(3)
C13 C14 1.518(3)
C13 H13 1.0000
C14 H14A 0.9800
C14 H14B 0.9800
C14 H14C 0.9800
C15 C16 1.358(3)
C15 C18 1.447(3)
C16 H16 0.9500
C17 C22 1.402(4)
C17 C18 1.411(3)
C18 C19 1.398(4)
C19 C20 1.382(3)
C19 H19 0.9500
C20 C21 1.403(4)
C20 H20 0.9500
C21 C22 1.370(4)
C21 H21 0.9500
C22 H22 0.9500

loop_
_geom_torsion_atom_site_label_1
_geom_torsion_atom_site_label_2
_geom_torsion_atom_site_label_3
_geom_torsion_atom_site_label_4
_geom_torsion
N2 P1 N1 C1 1.24(17)
N2 P1 N1 C3 -176.09(17)
N1 P1 N2 C2 -1.22(17)
N1 P1 N2 C13 179.06(17)
C3 N1 C1 C2 176.38(19)
P1 N1 C1 C2 -1.0(3)
N1 C1 C2 N2 0.0(3)
C13 N2 C2 C1 -179.36(19)
P1 N2 C2 C1 0.9(2)
C1 N1 C3 C5 -66.3(2)
P1 N1 C3 C5 110.81(18)
C1 N1 C3 C4 60.2(3)
P1 N1 C3 C4 -122.66(18)
N1 C3 C5 C6 104.5(3)
C4 C3 C5 C6 -18.2(3)
N1 C3 C5 C8 -71.6(3)
C4 C3 C5 C8 165.7(2)
C8 C5 C6 S1 0.1(3)
C3 C5 C6 S1 -176.39(17)
C7 S1 C6 C5 0.1(2)
C6 S1 C7 C12 179.5(2)
C6 S1 C7 C8 -0.20(17)
C12 C7 C8 C9 0.5(3)
S1 C7 C8 C9 -179.83(17)
C12 C7 C8 C5 -179.4(2)
S1 C7 C8 C5 0.3(2)
C6 C5 C8 C7 -0.2(3)
C3 C5 C8 C7 176.3(2)
C6 C5 C8 C9 179.9(2)
C3 C5 C8 C9 -3.6(4)
C7 C8 C9 C10 -1.6(3)
C5 C8 C9 C10 178.2(2)
C8 C9 C10 C11 1.5(3)
C9 C10 C11 C12 -0.2(4)
C10 C11 C12 C7 -1.0(3)
C8 C7 C12 C11 0.8(3)
S1 C7 C12 C11 -178.83(18)
C2 N2 C13 C15 152.6(2)
P1 N2 C13 C15 -27.7(2)
C2 N2 C13 C14 -82.0(3)
P1 N2 C13 C14 97.7(2)
N2 C13 C15 C16 116.4(2)
C14 C13 C15 C16 -5.3(3)
N2 C13 C15 C18 -60.7(3)
C14 C13 C15 C18 177.5(2)
C18 C15 C16 S2 0.9(3)
C13 C15 C16 S2 -176.51(17)
C17 S2 C16 C15 -0.2(2)
C16 S2 C17 C22 179.4(2)
C16 S2 C17 C18 -0.50(18)
C22 C17 C18 C19 1.6(3)
S2 C17 C18 C19 -178.48(17)
C22 C17 C18 C15 -178.8(2)
S2 C17 C18 C15 1.1(2)
C16 C15 C18 C19 178.2(2)
C13 C15 C18 C19 -4.3(4)
C16 C15 C18 C17 -1.2(3)
C13 C15 C18 C17 176.2(2)
C17 C18 C19 C20 -1.0(3)
C15 C18 C19 C20 179.6(2)
C18 C19 C20 C21 -0.2(4)
C19 C20 C21 C22 0.7(4)
C20 C21 C22 C17 -0.1(4)
C18 C17 C22 C21 -1.1(4)
S2 C17 C22 C21 179.0(2)
O3 S3 C23 F3 176.76(17)
O2 S3 C23 F3 56.37(19)
O1 S3 C23 F3 -63.51(19)
O3 S3 C23 F1 55.8(2)
O2 S3 C23 F1 -64.6(2)
O1 S3 C23 F1 175.56(17)
O3 S3 C23 F2 -63.70(19)
O2 S3 C23 F2 175.90(16)
O1 S3 C23 F2 56.02(19)
